data_7001177
loop_
_publ_author_name
'Liu, Hsiao-Chan'
'Chen, I-Han'
'Huang, Anny'
'Huang, Sin-Chiang'
'Hsu, Kuei-Fang'

_publ_section_title
;
 Five related metal--organic frameworks constructed from
 [Ln2(SO4)2(H2O)n]2+ units and oxalate or acetate ligands
;
_journal_issue 18
_journal_name_full 'Dalton Transactions'
_journal_page_first 3447
_journal_page_last 3456
_journal_paper_doi 10.1039/b819935c
_journal_year 2009
_chemical_formula_moiety NH4[Nd(SO4)(H2O)(C2O4)]
_chemical_formula_sum 'C2 H6 N Nd O9 S'
_chemical_formula_weight 364.38
_space_group_IT_number 14
_symmetry_cell_setting monoclinic
_symmetry_space_group_name_Hall '-P 2ybc'
_symmetry_space_group_name_H-M 'P 1 21/c 1'
_atom_sites_solution_hydrogens geom
_atom_sites_solution_primary direct
_atom_sites_solution_secondary difmap
_audit_creation_method SHELXL-97
_cell_angle_alpha 90.00
_cell_angle_beta 107.8850(10)
_cell_angle_gamma 90.00
_cell_formula_units_Z 4
_cell_length_a 8.1876(5)
_cell_length_b 11.7787(7)
_cell_length_c 9.2798(6)
_cell_measurement_reflns_used 3972
_cell_measurement_temperature 293(2)
_cell_measurement_theta_max 28.27
_cell_measurement_theta_min 2.61
_cell_volume 851.69(9)
_computing_cell_refinement 'Bruker SMART'
_computing_data_collection 'Bruker SMART'
_computing_data_reduction 'Bruker SAINT'
_computing_molecular_graphics 'Bruker SHELXTL'
_computing_publication_material 'Bruker SHELXTL'
_computing_structure_refinement SHELXL-97
_computing_structure_solution SHELXS-97
_diffrn_ambient_temperature 293(2)
_diffrn_measured_fraction_theta_full 0.995
_diffrn_measured_fraction_theta_max 0.995
_diffrn_measurement_device_type 'CCD area detector'
_diffrn_measurement_method 'phi and omega scans'
_diffrn_radiation_monochromator graphite
_diffrn_radiation_source 'fine-focus sealed tube'
_diffrn_radiation_type MoK\a
_diffrn_radiation_wavelength 0.71073
_diffrn_reflns_av_R_equivalents 0.0248
_diffrn_reflns_av_sigmaI/netI 0.0277
_diffrn_reflns_limit_h_max 10
_diffrn_reflns_limit_h_min -10
_diffrn_reflns_limit_k_max 15
_diffrn_reflns_limit_k_min -15
_diffrn_reflns_limit_l_max 12
_diffrn_reflns_limit_l_min -10
_diffrn_reflns_number 6151
_diffrn_reflns_theta_full 28.31
_diffrn_reflns_theta_max 28.31
_diffrn_reflns_theta_min 2.61
_exptl_absorpt_coefficient_mu 6.374
_exptl_absorpt_correction_T_max 1
_exptl_absorpt_correction_T_min 0.676430
_exptl_absorpt_correction_type multi-scan
_exptl_absorpt_process_details SADABS
_exptl_crystal_colour light-purple
_exptl_crystal_density_diffrn 2.842
_exptl_crystal_density_method 'not measured'
_exptl_crystal_description plate
_exptl_crystal_F_000 692
_exptl_crystal_size_max 0.12
_exptl_crystal_size_mid 0.10
_exptl_crystal_size_min 0.03
_refine_diff_density_max 1.119
_refine_diff_density_min -0.806
_refine_diff_density_rms 0.158
_refine_ls_goodness_of_fit_ref 0.794
_refine_ls_hydrogen_treatment noref
_refine_ls_matrix_type full
_refine_ls_number_parameters 128
_refine_ls_number_reflns 2108
_refine_ls_number_restraints 0
_refine_ls_restrained_S_all 0.794
_refine_ls_R_factor_all 0.0246
_refine_ls_R_factor_gt 0.0235
_refine_ls_shift/su_max 0.001
_refine_ls_shift/su_mean 0.000
_refine_ls_structure_factor_coef Fsqd
_refine_ls_weighting_details 'calc w=1/[\s^2^(Fo^2^)+(0.1000P)^2^+0.0000P] where P=(Fo^2^+2Fc^2^)/3'
_refine_ls_weighting_scheme calc
_refine_ls_wR_factor_gt 0.0890
_refine_ls_wR_factor_ref 0.0909
_reflns_number_gt 2026
_reflns_number_total 2108
_reflns_threshold_expression >2sigma(I)
_cod_data_source_file b819935c.txt
_cod_data_source_block Nd2
_cod_depositor_comments
;
The following automatic conversions were performed:
'_symmetry_cell_setting' value 'Monoclinic' changed to 'monoclinic'
according to '/home/saulius/struct/CIF-dictionaries/cif_core.dic'
dictionary named 'cif_core.dic' version 2.4.1 from 2010-06-29.

Automatic conversion script
Id: cif_fix_enum 1527 2010-12-29 10:47:43Z saulius 
;
_cod_original_sg_symbol_H-M P2(1)/c
_cod_database_code 7001177

loop_
_symmetry_equiv_pos_as_xyz
'x, y, z'
'-x, y+1/2, -z+1/2'
'-x, -y, -z'
'x, -y-1/2, z-1/2'

loop_
_atom_site_label
_atom_site_type_symbol
_atom_site_fract_x
_atom_site_fract_y
_atom_site_fract_z
_atom_site_U_iso_or_equiv
_atom_site_adp_type
_atom_site_occupancy
_atom_site_symmetry_multiplicity
_atom_site_calc_flag
_atom_site_refinement_flags
_atom_site_disorder_assembly
_atom_site_disorder_group
Nd1 Nd 0.880407(19) 0.588382(13) 0.153911(17) 0.01337(12) Uani 1 1 d . . .
S1 S 0.77796(10) 0.63255(6) -0.21144(8) 0.01468(18) Uani 1 1 d . . .
O1 O 0.9196(3) 0.5537(2) -0.1275(3) 0.0210(5) Uani 1 1 d . . .
O2 O 0.7221(4) 0.6857(2) -0.0914(3) 0.0325(6) Uani 1 1 d . . .
O3 O 0.6399(5) 0.5698(3) -0.3161(4) 0.0394(8) Uani 1 1 d . . .
O4 O 0.8473(4) 0.7159(2) -0.2927(3) 0.0317(6) Uani 1 1 d . . .
O5 O 0.5701(3) 0.6086(2) 0.1312(3) 0.0225(5) Uani 1 1 d . . .
O6 O 0.3054(3) 0.5666(2) -0.0151(3) 0.0189(5) Uani 1 1 d . . .
O7 O 0.8349(4) 0.4516(3) 0.3458(3) 0.0316(7) Uani 1 1 d . . .
O8 O 0.9177(4) 0.3913(2) 0.5841(3) 0.0266(6) Uani 1 1 d . . .
O9 O 1.1390(3) 0.6942(2) 0.1391(3) 0.0232(5) Uani 1 1 d . . .
H9A H 1.1090 0.7594 0.1008 0.035 Uiso 1 1 d R . .
H9B H 1.1864 0.6576 0.0838 0.035 Uiso 1 1 d R . .
N1 N 0.4482(4) 0.6605(3) -0.5936(4) 0.0324(7) Uani 1 1 d . . .
C1 C 0.4655(4) 0.5508(3) 0.0348(4) 0.0159(6) Uani 1 1 d . . .
C2 C 0.9279(4) 0.4561(3) 0.4795(3) 0.0181(6) Uani 1 1 d . . .

loop_
_atom_site_aniso_label
_atom_site_aniso_U_11
_atom_site_aniso_U_22
_atom_site_aniso_U_33
_atom_site_aniso_U_23
_atom_site_aniso_U_13
_atom_site_aniso_U_12
Nd1 0.01149(16) 0.01415(16) 0.01392(16) -0.00073(4) 0.00312(10) 0.00017(4)
S1 0.0147(4) 0.0141(4) 0.0140(3) 0.0027(3) 0.0027(3) 0.0018(3)
O1 0.0217(13) 0.0179(11) 0.0221(12) 0.0065(10) 0.0049(10) 0.0071(10)
O2 0.0403(16) 0.0380(16) 0.0215(12) 0.0046(11) 0.0129(12) 0.0233(13)
O3 0.0357(19) 0.0336(16) 0.0345(18) 0.0008(13) -0.0106(14) -0.0097(13)
O4 0.0356(15) 0.0214(12) 0.0409(16) 0.0154(11) 0.0159(13) 0.0007(11)
O5 0.0123(11) 0.0283(12) 0.0270(14) -0.0127(10) 0.0064(10) -0.0025(10)
O6 0.0130(11) 0.0198(10) 0.0232(12) -0.0007(9) 0.0045(10) 0.0017(9)
O7 0.0320(16) 0.0421(17) 0.0148(12) 0.0033(12) -0.0014(11) -0.0224(13)
O8 0.0284(15) 0.0286(12) 0.0195(12) 0.0034(10) 0.0022(11) -0.0111(11)
O9 0.0242(13) 0.0190(12) 0.0311(12) 0.0013(9) 0.0152(11) 0.0019(9)
N1 0.0284(17) 0.0344(18) 0.0314(17) -0.0031(14) 0.0047(14) -0.0093(14)
C1 0.0130(14) 0.0187(15) 0.0176(14) -0.0019(12) 0.0069(12) -0.0026(12)
C2 0.0217(16) 0.0196(16) 0.0129(14) 0.0006(11) 0.0051(13) -0.0029(12)

loop_
_atom_type_symbol
_atom_type_description
_atom_type_scat_dispersion_real
_atom_type_scat_dispersion_imag
_atom_type_scat_source
C C 0.0033 0.0016 'International Tables Vol C Tables 4.2.6.8 and 6.1.1.4'
O O 0.0106 0.0060 'International Tables Vol C Tables 4.2.6.8 and 6.1.1.4'
S S 0.1246 0.1234 'International Tables Vol C Tables 4.2.6.8 and 6.1.1.4'
Nd Nd -0.1943 3.0179 'International Tables Vol C Tables 4.2.6.8 and 6.1.1.4'
N N 0.0061 0.0033 'International Tables Vol C Tables 4.2.6.8 and 6.1.1.4'
H H 0.0000 0.0000 'International Tables Vol C Tables 4.2.6.8 and 6.1.1.4'

loop_
_geom_angle_atom_site_label_1
_geom_angle_atom_site_label_2
_geom_angle_atom_site_label_3
_geom_angle
_geom_angle_site_symmetry_1
_geom_angle_site_symmetry_3
_geom_angle_publ_flag
O4 Nd1 O1 144.66(9) 4_576 3_765 ?
O4 Nd1 O6 136.87(9) 4_576 3_665 ?
O1 Nd1 O6 76.26(8) 3_765 3_665 ?
O4 Nd1 O5 75.42(9) 4_576 . ?
O1 Nd1 O5 139.90(9) 3_765 . ?
O6 Nd1 O5 65.07(8) 3_665 . ?
O4 Nd1 O8 77.83(10) 4_576 3_766 ?
O1 Nd1 O8 84.14(9) 3_765 3_766 ?
O6 Nd1 O8 134.12(9) 3_665 3_766 ?
O5 Nd1 O8 115.18(10) . 3_766 ?
O4 Nd1 O9 71.47(9) 4_576 . ?
O1 Nd1 O9 74.11(8) 3_765 . ?
O6 Nd1 O9 137.47(8) 3_665 . ?
O5 Nd1 O9 143.75(8) . . ?
O8 Nd1 O9 71.76(9) 3_766 . ?
O4 Nd1 O7 114.86(10) 4_576 . ?
O1 Nd1 O7 83.11(10) 3_765 . ?
O6 Nd1 O7 72.20(9) 3_665 . ?
O5 Nd1 O7 75.64(10) . . ?
O8 Nd1 O7 64.47(8) 3_766 . ?
O9 Nd1 O7 132.22(9) . . ?
O4 Nd1 O2 71.90(9) 4_576 . ?
O1 Nd1 O2 113.66(8) 3_765 . ?
O6 Nd1 O2 78.56(9) 3_665 . ?
O5 Nd1 O2 69.69(9) . . ?
O8 Nd1 O2 146.97(9) 3_766 . ?
O9 Nd1 O2 86.15(9) . . ?
O7 Nd1 O2 141.62(10) . . ?
O4 Nd1 O1 113.13(9) 4_576 . ?
O1 Nd1 O1 61.29(9) 3_765 . ?
O6 Nd1 O1 68.20(8) 3_665 . ?
O5 Nd1 O1 110.23(8) . . ?
O8 Nd1 O1 134.57(9) 3_766 . ?
O9 Nd1 O1 71.01(8) . . ?
O7 Nd1 O1 131.44(9) . . ?
O2 Nd1 O1 52.39(7) . . ?
O4 Nd1 S1 92.98(7) 4_576 . ?
O1 Nd1 S1 88.34(6) 3_765 . ?
O6 Nd1 S1 69.91(6) 3_665 . ?
O5 Nd1 S1 88.12(7) . . ?
O8 Nd1 S1 151.12(6) 3_766 . ?
O9 Nd1 S1 79.37(6) . . ?
O7 Nd1 S1 142.11(6) . . ?
O2 Nd1 S1 25.34(6) . . ?
O1 Nd1 S1 27.17(5) . . ?
O3 S1 O4 110.2(2) . . ?
O3 S1 O2 111.5(2) . . ?
O4 S1 O2 111.56(17) . . ?
O3 S1 O1 110.57(18) . . ?
O4 S1 O1 108.89(16) . . ?
O2 S1 O1 103.96(14) . . ?
O3 S1 Nd1 120.86(16) . . ?
O4 S1 Nd1 128.83(12) . . ?
O2 S1 Nd1 47.36(10) . . ?
O1 S1 Nd1 56.90(9) . . ?
S1 O1 Nd1 144.90(15) . 3_765 ?
S1 O1 Nd1 95.93(11) . . ?
Nd1 O1 Nd1 118.71(9) 3_765 . ?
S1 O2 Nd1 107.30(13) . . ?
S1 O4 Nd1 147.67(18) . 4_575 ?
C1 O5 Nd1 118.0(2) . . ?
C1 O6 Nd1 119.1(2) . 3_665 ?
C2 O7 Nd1 120.2(2) . . ?
C2 O8 Nd1 120.8(2) . 3_766 ?
O5 C1 O6 126.5(3) . . ?
O5 C1 C1 117.9(4) . 3_665 ?
O6 C1 C1 115.6(3) . 3_665 ?
O7 C2 O8 125.5(3) . . ?
O7 C2 C2 117.8(3) . 3_766 ?
O8 C2 C2 116.7(4) . 3_766 ?

loop_
_geom_bond_atom_site_label_1
_geom_bond_atom_site_label_2
_geom_bond_distance
_geom_bond_site_symmetry_2
_geom_bond_publ_flag
Nd1 O4 2.391(3) 4_576 ?
Nd1 O1 2.406(2) 3_765 ?
Nd1 O6 2.470(3) 3_665 ?
Nd1 O5 2.495(3) . ?
Nd1 O8 2.496(3) 3_766 ?
Nd1 O9 2.497(2) . ?
Nd1 O7 2.512(3) . ?
Nd1 O2 2.523(3) . ?
Nd1 O1 2.758(2) . ?
Nd1 S1 3.2744(8) . ?
S1 O3 1.447(3) . ?
S1 O4 1.455(2) . ?
S1 O2 1.468(2) . ?
S1 O1 1.503(2) . ?
O1 Nd1 2.406(2) 3_765 ?
O4 Nd1 2.391(3) 4_575 ?
O5 C1 1.235(4) . ?
O6 C1 1.263(4) . ?
O6 Nd1 2.470(3) 3_665 ?
O7 C2 1.242(4) . ?
O8 C2 1.257(4) . ?
O8 Nd1 2.496(3) 3_766 ?
C1 C1 1.547(6) 3_665 ?
C2 C2 1.528(6) 3_766 ?
